data_1522192
loop_
_publ_author_name
'Krautwasser, P.'
'Bhan, S.'
'Schubert, K.'

_publ_section_title
;
 Strukturuntersuchungen in den Systemen Ti-Pd und Ti-Pt
;
_journal_name_full 'Zeitschrift fuer Metallkunde'
_journal_page_first 724
_journal_page_last 729
_journal_volume 59
_journal_year 1968
_chemical_formula_sum 'Pt5 Ti3'
_space_group_IT_number 72
_symmetry_space_group_name_Hall '-I 2 2c'
_symmetry_space_group_name_H-M 'I b a m'
_cell_angle_alpha 90
_cell_angle_beta 90
_cell_angle_gamma 90
_cell_formula_units_Z 4
_cell_length_a 10.953
_cell_length_b 5.441
_cell_length_c 8.169
_cell_volume 486.834
_citation_journal_id_ASTM ZEMTAE
_cod_data_source_file Krautwasser_ZEMTAE_1968_1860.cif
_cod_data_source_block Pt5Ti3
_cod_original_cell_volume 486.8338
_cod_database_code 1522192

loop_
_symmetry_equiv_pos_as_xyz
x,y,z
-x,-y,z
x,-y,-z+1/2
-x,y,-z+1/2
-x,-y,-z
x,y,-z
-x,y,z-1/2
x,-y,z-1/2
x+1/2,y+1/2,z+1/2
-x+1/2,-y+1/2,z+1/2
x+1/2,-y+1/2,-z+1
-x+1/2,y+1/2,-z+1
-x+1/2,-y+1/2,-z+1/2
x+1/2,y+1/2,-z+1/2
-x+1/2,y+1/2,z
x+1/2,-y+1/2,z

loop_
_atom_site_label
_atom_site_type_symbol
_atom_site_fract_x
_atom_site_fract_y
_atom_site_fract_z
_atom_site_occupancy
_atom_site_U_iso_or_equiv
Pt2 Pt 0.242 0 0.25 1 0.0
Pt3 Pt 0.105 0.734 0 1 0.0
Ti1 Ti 0 0 0.25 1 0.0
Pt1 Pt 0.5 0 0.25 1 0.0
Ti2 Ti 0.142 0.29 0 1 0.0
